data_7103172
loop_
_publ_author_name
'Zhou, Wei-Wei'
'Chen, Jiu-Tong'
'Xu, Gang'
'Wang, Ming-Sheng'
'Zou, Jian-Ping'
'Long, Xi-Fa'
'Wang, Guo-Jian'
'Guo, Guo-Cong'
'Huang, Jin-Shun'

_publ_section_title
;
 Nonlinear optical and ferroelectric properties of a 3-D Cd(II)
 triazolate complex with a novel (6(3))2(6(10) x 8(5)) topology.
;
_journal_issue 24
_journal_name_full 'Chemical communications (Cambridge, England)'
_journal_page_first 2762
_journal_page_last 2764
_journal_paper_doi 10.1039/b801529e
_journal_year 2008
_chemical_formula_moiety Cd(C4N6H3)2
_chemical_formula_sum 'C8 H6 Cd N12 O0'
_chemical_formula_weight 382.65
_chemical_melting_point ?
_chemical_name_common Cd(C4N6H3)2
_chemical_name_systematic
;
Cd(C4N6H3)2
;
_space_group_IT_number 43
_symmetry_cell_setting orthorhombic
_symmetry_space_group_name_Hall 'F 2 -2d'
_symmetry_space_group_name_H-M 'F d d 2'
_atom_sites_solution_hydrogens geom
_atom_sites_solution_primary direct
_atom_sites_solution_secondary difmap
_audit_creation_method SHELXL-97
_cell_angle_alpha 90.00
_cell_angle_beta 90.00
_cell_angle_gamma 90.00
_cell_formula_units_Z 8
_cell_length_a 16.024(5)
_cell_length_b 18.856(6)
_cell_length_c 7.319(2)
_cell_measurement_temperature 293(2)
_cell_volume 2211.4(11)
_computing_cell_refinement 'CrystalClear (Rigaku Corp., 2002)'
_computing_data_collection 'CrystalClear (Rigaku Corp., 2002)'
_computing_data_reduction 'CrystalClear (Rigaku Corp., 2002)'
_computing_molecular_graphics 'Bruker SHELXTL'
_computing_publication_material 'Siemens SHELXTL^TM^ 5'
_computing_structure_refinement 'Siemens SHELXTL^TM^ 5'
_computing_structure_solution 'Siemens SHELXTL^TM^ 5'
_diffrn_ambient_temperature 293(2)
_diffrn_measured_fraction_theta_full 1.000
_diffrn_measured_fraction_theta_max 1.000
_diffrn_measurement_device_type 'Rigaku Mercury CCD'
_diffrn_measurement_method \w
_diffrn_radiation_monochromator graphite
_diffrn_radiation_source 'rotating-anode generator'
_diffrn_radiation_type MoK\a
_diffrn_radiation_wavelength 0.71073
_diffrn_reflns_av_R_equivalents 0.0166
_diffrn_reflns_av_sigmaI/netI 0.0177
_diffrn_reflns_limit_h_max 18
_diffrn_reflns_limit_h_min -19
_diffrn_reflns_limit_k_max 20
_diffrn_reflns_limit_k_min -22
_diffrn_reflns_limit_l_max 8
_diffrn_reflns_limit_l_min -8
_diffrn_reflns_number 3594
_diffrn_reflns_theta_full 25.35
_diffrn_reflns_theta_max 25.35
_diffrn_reflns_theta_min 3.25
_exptl_absorpt_coefficient_mu 1.994
_exptl_absorpt_correction_T_max 1.0000
_exptl_absorpt_correction_T_min 0.8742
_exptl_absorpt_correction_type multi-scan
_exptl_absorpt_process_details 'Sphere (Rigaku CrystalClear)'
_exptl_crystal_colour colourless
_exptl_crystal_density_diffrn 2.299
_exptl_crystal_density_meas ?
_exptl_crystal_density_method .
_exptl_crystal_description Block
_exptl_crystal_F_000 1488
_exptl_crystal_size_max 0.40
_exptl_crystal_size_mid 0.20
_exptl_crystal_size_min 0.20
_refine_diff_density_max 0.465
_refine_diff_density_min -0.243
_refine_diff_density_rms 0.053
_refine_ls_abs_structure_details 'Flack H D (1983), Acta Cryst. A39, 876-881'
_refine_ls_abs_structure_Flack -0.01(3)
_refine_ls_extinction_method none
_refine_ls_goodness_of_fit_ref 1.015
_refine_ls_hydrogen_treatment constr
_refine_ls_matrix_type full
_refine_ls_number_parameters 96
_refine_ls_number_reflns 1011
_refine_ls_number_restraints 1
_refine_ls_restrained_S_all 1.014
_refine_ls_R_factor_all 0.0147
_refine_ls_R_factor_gt 0.0138
_refine_ls_shift/su_max 0.000
_refine_ls_shift/su_mean 0.000
_refine_ls_structure_factor_coef Fsqd
_refine_ls_weighting_details 'calc w=1/[\s^2^(Fo^2^)+(0.0255P)^2^+0.0000P] where P=(Fo^2^+2Fc^2^)/3'
_refine_ls_weighting_scheme calc
_refine_ls_wR_factor_gt 0.0352
_refine_ls_wR_factor_ref 0.0356
_reflns_number_gt 973
_reflns_number_total 1011
_reflns_threshold_expression >2sigma(I)
_cod_data_source_file b801529e.txt
_cod_data_source_block 43
_cod_depositor_comments
;
The following automatic conversions were performed:
'_exptl_absorpt_correction_type' value 'Multi-scan' changed to
'multi-scan' according to
'/home/saulius/struct/CIF-dictionaries/cif_core.dic' dictionary named
'cif_core.dic' version 2.4.1 from 2010-06-29.

Automatic conversion script
Id: cif_fix_enum 1527 2010-12-29 10:47:43Z saulius 

The following automatic conversions were performed:

'_chemical_melting_point' value 'not measured' was changed to '?' -
the value is undefined or not given.

Automatic conversion script
Id: cif_fix_values 1646 2011-03-28 12:23:43Z adriana 
;
_cod_original_sg_symbol_H-M Fdd2
_cod_database_code 7103172

loop_
_symmetry_equiv_pos_as_xyz
'x, y, z'
'-x, -y, z'
'x+1/4, -y+1/4, z+1/4'
'-x+1/4, y+1/4, z+1/4'
'x, y+1/2, z+1/2'
'-x, -y+1/2, z+1/2'
'x+1/4, -y+3/4, z+3/4'
'-x+1/4, y+3/4, z+3/4'
'x+1/2, y, z+1/2'
'-x+1/2, -y, z+1/2'
'x+3/4, -y+1/4, z+3/4'
'-x+3/4, y+1/4, z+3/4'
'x+1/2, y+1/2, z'
'-x+1/2, -y+1/2, z'
'x+3/4, -y+3/4, z+1/4'
'-x+3/4, y+3/4, z+1/4'

loop_
_atom_site_label
_atom_site_type_symbol
_atom_site_fract_x
_atom_site_fract_y
_atom_site_fract_z
_atom_site_U_iso_or_equiv
_atom_site_adp_type
_atom_site_occupancy
_atom_site_symmetry_multiplicity
_atom_site_calc_flag
_atom_site_refinement_flags
_atom_site_disorder_assembly
_atom_site_disorder_group
Cd1 Cd 0.0000 0.5000 0.32993(9) 0.01428(8) Uani 1 2 d S . .
C1 C -0.10754(17) 0.41703(15) -0.1099(4) 0.0217(6) Uani 1 1 d . . .
H1A H -0.0961 0.4640 -0.0807 0.026 Uiso 1 1 calc R . .
C2 C -0.09678(15) 0.30371(13) -0.1388(4) 0.0225(6) Uani 1 1 d . . .
H2A H -0.0760 0.2577 -0.1348 0.027 Uiso 1 1 calc R . .
C3 C 0.13403(15) 0.39345(14) 0.1319(3) 0.0187(5) Uani 1 1 d . . .
H3A H 0.1760 0.4201 0.1868 0.022 Uiso 1 1 calc R . .
C4 C 0.02278(16) 0.36160(14) 0.0130(3) 0.0167(5) Uani 1 1 d . . .
N1 N -0.17460(14) 0.39547(12) -0.1968(4) 0.0265(5) Uani 1 1 d . . .
N2 N -0.16781(13) 0.32202(11) -0.2125(3) 0.0205(5) Uani 1 1 d . . .
N3 N -0.05745(13) 0.36189(11) -0.0685(3) 0.0171(5) Uani 1 1 d . . .
N4 N 0.06829(13) 0.30434(11) 0.0089(3) 0.0209(5) Uani 1 1 d . . .
N5 N 0.14247(12) 0.32596(10) 0.0884(3) 0.0167(4) Uani 1 1 d . . .
N6 N 0.05785(11) 0.42011(10) 0.0882(4) 0.0183(4) Uani 1 1 d . . .

loop_
_atom_site_aniso_label
_atom_site_aniso_U_11
_atom_site_aniso_U_22
_atom_site_aniso_U_33
_atom_site_aniso_U_23
_atom_site_aniso_U_13
_atom_site_aniso_U_12
Cd1 0.01039(11) 0.01169(12) 0.02077(12) 0.000 0.000 -0.00156(10)
C1 0.0236(15) 0.0161(13) 0.0253(14) -0.0049(10) -0.0082(11) 0.0054(11)
C2 0.0251(14) 0.0159(13) 0.0264(15) -0.0005(12) -0.0051(12) -0.0008(10)
C3 0.0135(12) 0.0210(13) 0.0216(13) -0.0031(10) -0.0001(10) -0.0010(10)
C4 0.0129(11) 0.0190(14) 0.0182(12) -0.0004(11) -0.0021(10) 0.0012(10)
N1 0.0243(12) 0.0227(11) 0.0326(15) -0.0044(10) -0.0088(10) 0.0043(9)
N2 0.0191(11) 0.0196(11) 0.0226(13) -0.0022(9) -0.0044(9) -0.0004(9)
N3 0.0149(11) 0.0166(11) 0.0197(12) -0.0018(9) -0.0045(8) -0.0005(9)
N4 0.0176(11) 0.0143(11) 0.0306(11) -0.0044(10) -0.0048(10) 0.0008(9)
N5 0.0111(9) 0.0151(10) 0.0240(10) -0.0012(10) -0.0004(9) 0.0022(7)
N6 0.0144(10) 0.0138(10) 0.0267(11) -0.0048(10) -0.0012(10) 0.0010(8)

loop_
_atom_type_symbol
_atom_type_description
_atom_type_scat_dispersion_real
_atom_type_scat_dispersion_imag
_atom_type_scat_source
C C 0.0033 0.0016 'International Tables Vol C Tables 4.2.6.8 and 6.1.1.4'
H H 0.0000 0.0000 'International Tables Vol C Tables 4.2.6.8 and 6.1.1.4'
N N 0.0061 0.0033 'International Tables Vol C Tables 4.2.6.8 and 6.1.1.4'
O O 0.0106 0.0060 'International Tables Vol C Tables 4.2.6.8 and 6.1.1.4'
Cd Cd -0.8075 1.2024 'International Tables Vol C Tables 4.2.6.8 and 6.1.1.4'

loop_
_geom_angle_atom_site_label_1
_geom_angle_atom_site_label_2
_geom_angle_atom_site_label_3
_geom_angle
_geom_angle_site_symmetry_1
_geom_angle_site_symmetry_3
_geom_angle_publ_flag
N5 Cd1 N5 176.82(14) 4 15_455 ?
N5 Cd1 N2 92.42(8) 4 12_455 ?
N5 Cd1 N2 85.58(8) 15_455 12_455 ?
N5 Cd1 N2 85.58(8) 4 7 ?
N5 Cd1 N2 92.42(8) 15_455 7 ?
N2 Cd1 N2 102.47(11) 12_455 7 ?
N5 Cd1 N6 85.39(8) 4 2_565 ?
N5 Cd1 N6 96.87(7) 15_455 2_565 ?
N2 Cd1 N6 84.53(8) 12_455 2_565 ?
N2 Cd1 N6 168.80(7) 7 2_565 ?
N5 Cd1 N6 96.87(7) 4 . ?
N5 Cd1 N6 85.39(8) 15_455 . ?
N2 Cd1 N6 168.80(7) 12_455 . ?
N2 Cd1 N6 84.53(8) 7 . ?
N6 Cd1 N6 89.98(11) 2_565 . ?
N1 C1 N3 110.9(2) . . ?
N1 C1 H1A 124.5 . . ?
N3 C1 H1A 124.5 . . ?
N2 C2 N3 110.2(2) . . ?
N2 C2 H2A 124.9 . . ?
N3 C2 H2A 124.9 . . ?
N5 C3 N6 113.1(2) . . ?
N5 C3 H3A 123.4 . . ?
N6 C3 H3A 123.4 . . ?
N4 C4 N6 116.9(2) . . ?
N4 C4 N3 120.1(2) . . ?
N6 C4 N3 123.0(2) . . ?
C1 N1 N2 106.5(2) . . ?
C2 N2 N1 107.3(2) . . ?
C2 N2 Cd1 125.71(17) . 15_454 ?
N1 N2 Cd1 124.42(15) . 15_454 ?
C1 N3 C2 105.1(2) . . ?
C1 N3 C4 129.6(2) . . ?
C2 N3 C4 125.0(2) . . ?
C4 N4 N5 103.1(2) . . ?
C3 N5 N4 107.30(19) . . ?
C3 N5 Cd1 134.61(17) . 7_554 ?
N4 N5 Cd1 117.39(15) . 7_554 ?
C4 N6 C3 99.6(2) . . ?
C4 N6 Cd1 128.59(17) . . ?
C3 N6 Cd1 112.92(18) . . ?

loop_
_geom_bond_atom_site_label_1
_geom_bond_atom_site_label_2
_geom_bond_distance
_geom_bond_site_symmetry_2
_geom_bond_publ_flag
Cd1 N5 2.241(2) 4 ?
Cd1 N5 2.241(2) 15_455 ?
Cd1 N2 2.426(2) 12_455 ?
Cd1 N2 2.426(2) 7 ?
Cd1 N6 2.502(2) 2_565 ?
Cd1 N6 2.502(2) . ?
C1 N1 1.313(4) . ?
C1 N3 1.348(3) . ?
C1 H1A 0.9300 . ?
C2 N2 1.306(3) . ?
C2 N3 1.366(3) . ?
C2 H2A 0.9300 . ?
C3 N5 1.319(3) . ?
C3 N6 1.359(3) . ?
C3 H3A 0.9300 . ?
C4 N4 1.303(3) . ?
C4 N6 1.355(3) . ?
C4 N3 1.417(3) . ?
N1 N2 1.394(3) . ?
N2 Cd1 2.426(2) 15_454 ?
N4 N5 1.385(3) . ?
N5 Cd1 2.241(2) 7_554 ?
